data_4120276
loop_
_publ_author_name
'Elliott B. Hulley'
'Kevin D. Welch'
'Aaron M. Appel'
'Daniel L. DuBois'
'R. Morris Bullock'

_publ_section_title
;
 Rapid, Reversible Heterolytic Cleavage of Bound H2
;
_journal_name_full 'Journal of the American Chemical Society'
_journal_page_first 11736
_journal_page_last 11739
_journal_paper_doi 10.1021/ja405755j
_journal_volume 135
_journal_year 2013
_chemical_formula_moiety 'C64 H46 F24 Mn N2 O P4, C32 H12 B F24, C H2 Cl2'
_chemical_formula_sum 'C97 H60 B Cl2 F48 Mn N2 O P4'
_chemical_formula_weight 2442.00
_chemical_name_systematic '[(P2N2)Mn(CO)(bppm)][BarF]'
_space_group_crystal_system triclinic
_space_group_IT_number 2
_space_group_name_Hall '-P 1'
_space_group_name_H-M_alt 'P -1'
_symmetry_space_group_name_Hall '-P 1'
_symmetry_space_group_name_H-M 'P -1'
_atom_sites_solution_hydrogens geom
_atom_sites_solution_primary direct
_atom_sites_solution_secondary difmap
_audit_creation_date 2013-03-06
_audit_creation_method
;
  Olex2 1.2
  (compiled Nov  5 2012 18:25:38, GUI svn.r4372)
;
_cell_angle_alpha 106.131(2)
_cell_angle_beta 93.897(2)
_cell_angle_gamma 92.643(2)
_cell_formula_units_Z 2
_cell_length_a 12.5879(5)
_cell_length_b 18.8382(7)
_cell_length_c 22.7836(9)
_cell_measurement_reflns_used 9570
_cell_measurement_temperature 200.0
_cell_measurement_theta_max 30.284
_cell_measurement_theta_min 2.426
_cell_volume 5166.1(4)
_computing_data_reduction 'SAINT v7.68A (Bruker, 2009)'
_computing_molecular_graphics
;
O. V. Dolomanov, L. J. Bourhis, R. J. Gildea, J. A. K. Howard and H. Puschmann,
OLEX2: a complete structure solution, refinement and analysis program.
J. Appl. Cryst. (2009). 42, 339-341.
;
_computing_publication_material
;
O. V. Dolomanov, L. J. Bourhis, R. J. Gildea, J. A. K. Howard and H. Puschmann,
OLEX2: a complete structure solution, refinement and analysis program.
J. Appl. Cryst. (2009). 42, 339-341.
;
_computing_structure_refinement
;
XH, G.M. Sheldrick, Acta Cryst.
(2008). A64, 112-122
;
_computing_structure_solution
;
XS, G.M. Sheldrick, Acta Cryst.
(2008). A64, 112-122
;
_diffrn_ambient_temperature 200.0
_diffrn_detector 'Bruker APEX2 area detector'
_diffrn_detector_area_resol_mean 7.9
_diffrn_detector_type 'CCD area detector'
_diffrn_measured_fraction_theta_full 0.986
_diffrn_measured_fraction_theta_max 0.986
_diffrn_measurement_device 'three-circle diffractometer'
_diffrn_measurement_device_type 'Bruker SMART APEX2 area detector'
_diffrn_measurement_method '\w and \f scans'
_diffrn_radiation_monochromator 'mirror optics'
_diffrn_radiation_probe x-ray
_diffrn_radiation_type 'Mo K\a'
_diffrn_radiation_wavelength 0.71073
_diffrn_radiation_xray_symbol K-L~3~
_diffrn_reflns_av_R_equivalents 0.0325
_diffrn_reflns_av_unetI/netI 0.0404
_diffrn_reflns_limit_h_max 15
_diffrn_reflns_limit_h_min -17
_diffrn_reflns_limit_k_max 26
_diffrn_reflns_limit_k_min -26
_diffrn_reflns_limit_l_max 29
_diffrn_reflns_limit_l_min -32
_diffrn_reflns_number 108853
_diffrn_reflns_theta_full 30.58
_diffrn_reflns_theta_max 30.58
_diffrn_reflns_theta_min 1.65
_diffrn_source 'microfocus sealed x-ray tube'
_diffrn_source_type 'Incoatec I\ms'
_exptl_absorpt_coefficient_mu 0.376
_exptl_absorpt_correction_T_max 0.7461
_exptl_absorpt_correction_T_min 0.6737
_exptl_absorpt_correction_type multi-scan
_exptl_absorpt_process_details
;
SADABS-2008/1 (Bruker,2008) was used for absorption correction.
wR2(int) was 0.0583 before and 0.0561 after correction.
The Ratio of minimum to maximum transmission is 0.9030.
The \l/2 correction factor is 0.0015.
;
_exptl_crystal_colour 'clear ? orange'
_exptl_crystal_colour_lustre clear
_exptl_crystal_colour_primary orange
_exptl_crystal_density_diffrn 1.570
_exptl_crystal_description block
_exptl_crystal_F_000 2440
_exptl_crystal_preparation 'mounted in inert oil'
_exptl_crystal_recrystallization_method 'Crystallized from diffusion of pentane into methylene chloride solution.'
_exptl_crystal_size_max 0.6
_exptl_crystal_size_mid 0.6
_exptl_crystal_size_min 0.4
_refine_diff_density_max 1.005
_refine_diff_density_min -0.636
_refine_diff_density_rms 0.064
_refine_ls_extinction_method none
_refine_ls_goodness_of_fit_ref 1.027
_refine_ls_hydrogen_treatment constr
_refine_ls_matrix_type full
_refine_ls_number_parameters 1606
_refine_ls_number_reflns 31266
_refine_ls_number_restraints 95
_refine_ls_restrained_S_all 1.036
_refine_ls_R_factor_all 0.0882
_refine_ls_R_factor_gt 0.0597
_refine_ls_shift/su_max 0.017
_refine_ls_shift/su_mean 0.000
_refine_ls_structure_factor_coef Fsqd
_refine_ls_weighting_details 'calc w=1/[\s^2^(Fo^2^)+(0.0811P)^2^+3.7707P] where P=(Fo^2^+2Fc^2^)/3'
_refine_ls_weighting_scheme calc
_refine_ls_wR_factor_gt 0.1547
_refine_ls_wR_factor_ref 0.1750
_reflns_number_gt 22255
_reflns_number_total 31266
_reflns_threshold_expression >2sigma(I)
_cod_data_source_file ja405755j_si_003.cif
_cod_data_source_block eh009_0m
_cod_original_cell_volume 5166.1(3)
_cod_database_code 4120276
_olex2_refinement_description
;
1. Fixed Uiso
 At 1.2 times of:
  H70 of C70, H94 of C94, H54 of C54, H74 of C74, H86 of C86, H90 of C90,
  {H3a,H3b} of C3, H38 of C38, H62 of C62, {H2a,H2b} of C2, H30 of C30, {H6a,
  H6b} of C6, H24 of C24, H21 of C21, H44 of C44, H31 of C31, H50 of C50, H60
  of C60, H52 of C52, H92 of C92, H84 of C84, H27 of C27, H22 of C22, H12 of
  C12, H29 of C29, H16 of C16, H58 of C58, H23 of C23, H8 of C8, H76 of C76,
  H78 of C78, H36 of C36, H9 of C9, H18 of C18, H10 of C10, H19 of C19, H68 of
  C68, {H13a,H13b} of C13, H46 of C46, H28 of C28, H25 of C25, H42 of C42, H34
  of C34, H82 of C82, H15 of C15, {H32a,H32b} of C32, H66 of C66, {H4a,H4b} of
  C4, {H5a,H5b} of C5, H11 of C11, H17 of C17, {H97a,H97b} of C97, {H97c,H97d}
  of C97A
2. Restrained distances
 Cl1-Cl2
 2.86 with sigma of 0.02
 Cl1A-Cl2A
 2.86 with sigma of 0.02
 Cl1-C97 = Cl2-C97 = Cl1A-C97A = C97A-Cl2A
 1.7 with sigma of 0.02
 F22A-C63 ~ F22-C63 ~ F24A-C63 ~ F24-C63 ~ F23A-C63 ~ F23-C63
 with sigma of 0.01
 F13A-C47 ~ F15A-C47 ~ F14A-C47 ~ F15-C47 ~ F13-C47 ~ F14-C47
 with sigma of 0.02
 F15-F13A ~ F13-F14A ~ F14-F15A
 with sigma of 0.01
 F2A-C40 ~ F2-C40 ~ F1A-C40 ~ F1-C40 ~ F3-C40
 with sigma of 0.01
 F44-C79 ~ F43-C79
 with sigma of 0.02
 F48-C80 ~ F47A-C80 ~ F47-C80 ~ F46A-C80 ~ F46-C80 ~ F48A-C80
 with sigma of 0.02
 F35A-C95 ~ F35-C95 ~ F34A-C95 ~ F34-C95 ~ F36A-C95 ~ F36-C95
 with sigma of 0.01
 F18A-C48 ~ F17-C48 ~ F17A-C48 ~ F16-C48 ~ F16A-C48 ~ F18-C48
 with sigma of 0.01
3. Uiso/Uaniso restraints and constraints
Uanis(F24A) = Uanis(F23A) = Uanis(F22A)
Uanis(F41A) = Uanis(F41)
Uanis(F40A) = Uanis(F40)
Uanis(F42) = Uanis(F42A)
Uanis(F14A) = Uanis(F15)
Uanis(C97) = Uanis(C97A)
4. others
 Fixed Sof: F24(0.87) F22(0.87) F46(0.68) F17(0.55) F34(0.66) F21(0.55)
 F20(0.55) F47(0.68) F18(0.55) F23(0.87) F2(0.63) F1A(0.37) F1(0.63) F3A(0.37)
 F3(0.63) F2A(0.37) F13(0.76) F14A(0.24) F14(0.76) F15A(0.24) F15(0.76)
 F13A(0.24) F16(0.55) F19(0.55) F48(0.68) F35(0.66) F36(0.66) Cl1(0.36)
 C97(0.36) H97a(0.36) H97b(0.36) Cl2(0.36) F40(0.62) F41A(0.38) F42(0.62)
 F40A(0.38) F41(0.62) F42A(0.38) F19A(0.45) F20A(0.45) F21A(0.45) F23A(0.13)
 F24A(0.13) F22A(0.13) F16A(0.45) F17A(0.45) F18A(0.45) Cl2A(0.64) Cl1A(0.64)
 C97A(0.64) H97c(0.64) H97d(0.64) F47A(0.32) F48A(0.32) F46A(0.32) F36A(0.34)
 F35A(0.34) F34A(0.34)
5.a Secondary CH2 refined with riding coordinates:
 C32(H32a,H32b), C4(H4a,H4b), C5(H5a,H5b), C2(H2a,H2b), C3(H3a,H3b), C13(H13a,
 H13b), C6(H6a,H6b), C97(H97a,H97b), C97A(H97c,H97d)
5.b Aromatic/amide H refined with riding coordinates:
 C66(H66), C70(H70), C94(H94), C54(H54), C74(H74), C86(H86), C90(H90),
 C38(H38), C62(H62), C82(H82), C34(H34), C42(H42), C25(H25), C68(H68), C46(H46),
  C28(H28), C50(H50), C92(H92), C52(H52), C60(H60), C84(H84), C27(H27),
 C23(H23), C8(H8), C76(H76), C78(H78), C36(H36), C58(H58), C31(H31), C44(H44),
 C21(H21), C24(H24), C30(H30), C15(H15), C22(H22), C12(H12), C29(H29), C16(H16),
  C9(H9), C18(H18), C10(H10), C19(H19), C11(H11), C17(H17)
;

loop_
_space_group_symop_id
_space_group_symop_operation_xyz
1 'x, y, z'
2 '-x, -y, -z'

loop_
_atom_site_label
_atom_site_type_symbol
_atom_site_fract_x
_atom_site_fract_y
_atom_site_fract_z
_atom_site_U_iso_or_equiv
_atom_site_adp_type
_atom_site_occupancy
_atom_site_symmetry_multiplicity
_atom_site_calc_flag
_atom_site_refinement_flags
_atom_site_disorder_assembly
_atom_site_disorder_group
Mn1 Mn 0.73416(2) 0.184299(15) 0.723786(13) 0.02443(7) Uani 1 1 d . . .
P4 P 0.61363(4) 0.26779(3) 0.76429(2) 0.02652(10) Uani 1 1 d . . .
P2 P 0.85091(4) 0.09650(3) 0.69869(2) 0.02713(11) Uani 1 1 d . . .
P1 P 0.86803(4) 0.26424(3) 0.72030(2) 0.02685(10) Uani 1 1 d . . .
P3 P 0.59037(4) 0.11872(3) 0.74271(2) 0.02666(10) Uani 1 1 d . . .
N1 N 1.02486(15) 0.17419(10) 0.67918(9) 0.0342(4) Uani 1 1 d . . .
N2 N 0.85920(14) 0.19586(9) 0.80430(8) 0.0291(3) Uani 1 1 d . . .
C1 C 0.68269(17) 0.17194(11) 0.64720(10) 0.0309(4) Uani 1 1 d . . .
C32 C 0.50285(16) 0.19714(11) 0.75744(10) 0.0306(4) Uani 1 1 d . . .
H32A H 0.4497 0.1940 0.7226 0.037 Uiso 1 1 calc R . .
H32B H 0.4671 0.2037 0.7958 0.037 Uiso 1 1 calc R . .
C65 C 0.97409(17) 0.69244(11) 0.70896(9) 0.0289(4) Uani 1 1 d . . .
O1 O 0.65435(16) 0.16272(11) 0.59595(8) 0.0489(4) Uani 1 1 d . . .
C49 C 0.58301(17) 0.08084(12) 0.80821(10) 0.0314(4) Uani 1 1 d . . .
C33 C 0.62489(17) 0.32429(11) 0.84443(10) 0.0311(4) Uani 1 1 d . . .
C67 C 0.78301(17) 0.67393(11) 0.67901(10) 0.0329(4) Uani 1 1 d . . .
C41 C 0.55694(17) 0.33253(12) 0.72539(10) 0.0327(4) Uani 1 1 d . . .
C66 C 0.88745(17) 0.67206(11) 0.66399(10) 0.0307(4) Uani 1 1 d . . .
H66 H 0.9012 0.6565 0.6220 0.037 Uiso 1 1 calc R . .
C4 C 0.91073(17) 0.12491(11) 0.77777(9) 0.0305(4) Uani 1 1 d . . .
H4A H 0.8933 0.0876 0.7995 0.037 Uiso 1 1 calc R . .
H4B H 0.9892 0.1333 0.7794 0.037 Uiso 1 1 calc R . .
C5 C 0.92344(17) 0.26143(11) 0.79613(10) 0.0307(4) Uani 1 1 d . . .
H5A H 1.0006 0.2533 0.7965 0.037 Uiso 1 1 calc R . .
H5B H 0.9121 0.3075 0.8282 0.037 Uiso 1 1 calc R . .
C20 C 0.85582(17) 0.35958(11) 0.72059(10) 0.0322(4) Uani 1 1 d . . .
C89 C 1.12541(17) 0.62431(12) 0.63594(10) 0.0328(4) Uani 1 1 d . . .
B1 B 1.09780(19) 0.69560(13) 0.69133(11) 0.0302(4) Uani 1 1 d . . .
C81 C 1.11210(17) 0.77308(11) 0.67182(10) 0.0317(4) Uani 1 1 d . . .
C57 C 0.51359(17) 0.04490(11) 0.68278(10) 0.0309(4) Uani 1 1 d . . .
C26 C 0.82394(17) -0.00323(11) 0.67569(10) 0.0311(4) Uani 1 1 d . . .
C2 C 0.97539(18) 0.23874(12) 0.66950(11) 0.0351(4) Uani 1 1 d . . .
H2A H 0.9460 0.2277 0.6263 0.042 Uiso 1 1 calc R . .
H2B H 1.0297 0.2808 0.6778 0.042 Uiso 1 1 calc R . .
C70 C 0.94743(18) 0.71423(12) 0.76936(10) 0.0327(4) Uani 1 1 d . . .
H70 H 1.0032 0.7294 0.8014 0.039 Uiso 1 1 calc R . .
C94 C 1.0711(2) 0.55447(12) 0.62148(11) 0.0382(5) Uani 1 1 d . . .
H94 H 1.0089 0.5482 0.6414 0.046 Uiso 1 1 calc R . .
C73 C 1.18116(17) 0.69340(12) 0.74920(10) 0.0329(4) Uani 1 1 d . . .
F30 F 0.71815(17) 0.65284(14) 0.57567(9) 0.0808(6) Uani 1 1 d . . .
C54 C 0.66131(18) 0.03416(12) 0.81722(11) 0.0354(4) Uani 1 1 d . . .
H54 H 0.7183 0.0256 0.7914 0.042 Uiso 1 1 calc R . .
C74 C 1.27795(18) 0.73599(13) 0.76669(11) 0.0361(5) Uani 1 1 d . . .
H74 H 1.2976 0.7697 0.7444 0.043 Uiso 1 1 calc R . .
C93 C 1.1062(2) 0.49374(13) 0.57848(12) 0.0440(5) Uani 1 1 d . . .
C86 C 1.08944(19) 0.77513(13) 0.61140(11) 0.0378(5) Uani 1 1 d . . .
H86 H 1.0685 0.7302 0.5806 0.045 Uiso 1 1 calc R . .
F26 F 0.87669(17) 0.79438(12) 0.88454(8) 0.0735(5) Uani 1 1 d . . .
C90 C 1.21651(19) 0.62914(13) 0.60529(11) 0.0394(5) Uani 1 1 d . . .
H90 H 1.2560 0.6756 0.6140 0.047 Uiso 1 1 calc R . .
C3 C 0.96217(18) 0.10487(12) 0.65153(10) 0.0345(4) Uani 1 1 d . . .
H3A H 1.0080 0.0629 0.6485 0.041 Uiso 1 1 calc R . .
H3B H 0.9335 0.1033 0.6096 0.041 Uiso 1 1 calc R . .
C38 C 0.55192(19) 0.31858(14) 0.88653(10) 0.0384(5) Uani 1 1 d . . .
H38 H 0.4935 0.2825 0.8744 0.046 Uiso 1 1 calc R . .
C62 C 0.45903(19) 0.06265(12) 0.63437(10) 0.0362(5) Uani 1 1 d . . .
H62 H 0.4610 0.1126 0.6330 0.043 Uiso 1 1 calc R . .
C82 C 1.14025(19) 0.84147(12) 0.71473(11) 0.0364(5) Uani 1 1 d . . .
H82 H 1.1520 0.8435 0.7568 0.044 Uiso 1 1 calc R . .
C34 C 0.70996(19) 0.37826(12) 0.86410(11) 0.0381(5) Uani 1 1 d . . .
H34 H 0.7605 0.3837 0.8362 0.046 Uiso 1 1 calc R . .
C42 C 0.5149(2) 0.30424(14) 0.66500(11) 0.0394(5) Uani 1 1 d . . .
H42 H 0.5165 0.2528 0.6453 0.047 Uiso 1 1 calc R . .
C69 C 0.84229(18) 0.71464(12) 0.78476(10) 0.0348(4) Uani 1 1 d . . .
C14 C 0.9478(2) 0.21127(14) 0.91012(10) 0.0396(5) Uani 1 1 d . . .
C91 C 1.2517(2) 0.56883(14) 0.56268(12) 0.0445(6) Uani 1 1 d . D .
C25 C 0.7908(2) 0.37319(14) 0.67368(12) 0.0404(5) Uani 1 1 d . . .
H25 H 0.7540 0.3332 0.6430 0.048 Uiso 1 1 calc R . .
C68 C 0.75832(18) 0.69519(12) 0.73963(11) 0.0357(5) Uani 1 1 d . . .
H68 H 0.6863 0.6963 0.7498 0.043 Uiso 1 1 calc R . .
C13 C 0.84422(19) 0.20584(13) 0.87090(10) 0.0360(5) Uani 1 1 d . . .
H13A H 0.7983 0.1635 0.8747 0.043 Uiso 1 1 calc R . .
H13B H 0.8066 0.2514 0.8867 0.043 Uiso 1 1 calc R . .
C59 C 0.4553(2) -0.08340(13) 0.63557(12) 0.0434(5) Uani 1 1 d . A .
F28 F 0.66289(19) 0.57726(10) 0.62252(12) 0.0914(8) Uani 1 1 d . . .
C75 C 1.34648(18) 0.73068(15) 0.81555(12) 0.0430(5) Uani 1 1 d . . .
C72 C 0.6928(2) 0.64729(13) 0.62992(13) 0.0444(6) Uani 1 1 d . . .
C83 C 1.1515(2) 0.90683(13) 0.69759(12) 0.0420(5) Uani 1 1 d . I .
C46 C 0.5542(2) 0.40815(13) 0.75314(12) 0.0408(5) Uani 1 1 d . . .
H46 H 0.5821 0.4286 0.7946 0.049 Uiso 1 1 calc R . .
C28 C 0.8529(2) -0.12555(14) 0.68329(14) 0.0499(6) Uani 1 1 d . . .
H28 H 0.8839 -0.1572 0.7047 0.060 Uiso 1 1 calc R . .
C61 C 0.4014(2) 0.00791(14) 0.58780(11) 0.0424(5) Uani 1 1 d . E .
C50 C 0.5007(2) 0.09268(14) 0.84694(11) 0.0399(5) Uani 1 1 d . . .
H50 H 0.4460 0.1238 0.8411 0.048 Uiso 1 1 calc R . .
C35 C 0.7212(2) 0.42388(14) 0.92387(12) 0.0450(6) Uani 1 1 d . . .
C53 C 0.6564(2) 0.00011(14) 0.86375(12) 0.0417(5) Uani 1 1 d . . .
C45 C 0.5110(2) 0.45375(15) 0.72075(15) 0.0512(7) Uani 1 1 d . G .
C7 C 1.20097(18) 0.23204(15) 0.71901(13) 0.0451(6) Uani 1 1 d . . .
F29 F 0.60743(15) 0.68418(13) 0.64225(11) 0.0866(7) Uani 1 1 d . . .
C92 C 1.1960(2) 0.49989(14) 0.54857(12) 0.0468(6) Uani 1 1 d . . .
H92 H 1.2192 0.4584 0.5192 0.056 Uiso 1 1 calc R . .
C52 C 0.5758(2) 0.01324(16) 0.90270(12) 0.0491(6) Uani 1 1 d . . .
H52 H 0.5738 -0.0092 0.9352 0.059 Uiso 1 1 calc R . .
C60 C 0.3995(2) -0.06544(14) 0.58782(12) 0.0462(6) Uani 1 1 d . . .
H60 H 0.3607 -0.1028 0.5557 0.055 Uiso 1 1 calc R . .
C51 C 0.4980(2) 0.05954(16) 0.89382(12) 0.0473(6) Uani 1 1 d . . .
C84 C 1.1298(2) 0.90710(14) 0.63753(13) 0.0454(6) Uani 1 1 d . . .
H84 H 1.1374 0.9516 0.6258 0.055 Uiso 1 1 calc R . .
C27 C 0.87122(19) -0.04953(13) 0.70622(12) 0.0402(5) Uani 1 1 d . . .
H27 H 0.9162 -0.0290 0.7428 0.048 Uiso 1 1 calc R . .
C23 C 0.8316(3) 0.50360(15) 0.71693(16) 0.0578(8) Uani 1 1 d . . .
H23 H 0.8225 0.5531 0.7160 0.069 Uiso 1 1 calc R . .
C85 C 1.0965(2) 0.84058(15) 0.59492(12) 0.0446(5) Uani 1 1 d . . .
C8 C 1.2141(2) 0.22106(17) 0.77674(14) 0.0501(6) Uani 1 1 d . . .
H8 H 1.1925 0.1744 0.7820 0.060 Uiso 1 1 calc R . .
C76 C 1.3229(2) 0.68144(18) 0.84820(13) 0.0517(7) Uani 1 1 d . . .
H76 H 1.3693 0.6784 0.8820 0.062 Uiso 1 1 calc R . .
C37 C 0.5638(2) 0.36520(16) 0.94610(11) 0.0471(6) Uani 1 1 d . F .
F9 F 0.9031(2) 0.45595(15) 0.92393(16) 0.1260(12) Uani 1 1 d . . .
C78 C 1.1609(2) 0.64208(14) 0.78213(12) 0.0410(5) Uani 1 1 d . . .
H78 H 1.0978 0.6101 0.7708 0.049 Uiso 1 1 calc R . .
F25 F 0.8574(2) 0.67933(13) 0.87490(9) 0.0984(9) Uani 1 1 d . . .
F27 F 0.72330(16) 0.74065(15) 0.86250(9) 0.0867(7) Uani 1 1 d . . .
C36 C 0.6485(2) 0.41770(15) 0.96504(12) 0.0484(6) Uani 1 1 d . . .
H36 H 0.6566 0.4491 1.0059 0.058 Uiso 1 1 calc R . .
F11 F 0.7371(2) -0.07325(16) 0.91986(11) 0.1050(9) Uani 1 1 d . . .
C58 C 0.5111(2) -0.02895(12) 0.68280(11) 0.0378(5) Uani 1 1 d . . .
H58 H 0.5480 -0.0422 0.7155 0.045 Uiso 1 1 calc R . .
F12 F 0.7290(2) -0.11353(13) 0.82315(12) 0.1017(8) Uani 1 1 d . . .
C31 C 0.7566(2) -0.03375(13) 0.62313(12) 0.0476(6) Uani 1 1 d . . .
H31 H 0.7212 -0.0024 0.6031 0.057 Uiso 1 1 calc R . .
C44 C 0.4695(3) 0.42514(17) 0.66027(15) 0.0583(8) Uani 1 1 d . . .
H44 H 0.4409 0.4568 0.6381 0.070 Uiso 1 1 calc R . .
C21 C 0.9106(2) 0.41829(13) 0.76477(13) 0.0449(6) Uani 1 1 d . . .
H21 H 0.9575 0.4090 0.7959 0.054 Uiso 1 1 calc R . .
C24 C 0.7798(2) 0.44588(16) 0.67198(15) 0.0528(7) Uani 1 1 d . . .
H24 H 0.7365 0.4555 0.6396 0.063 Uiso 1 1 calc R . .
F24 F 0.5000(3) -0.20414(12) 0.58917(14) 0.0864(8) Uani 0.87 1 d PD A 1
C77 C 1.2293(2) 0.63623(17) 0.83044(13) 0.0502(6) Uani 1 1 d . B .
C6 C 1.13918(19) 0.17417(15) 0.66728(12) 0.0431(5) Uani 1 1 d . . .
H6A H 1.1484 0.1854 0.6279 0.052 Uiso 1 1 calc R . .
H6B H 1.1657 0.1248 0.6646 0.052 Uiso 1 1 calc R . .
C43 C 0.4705(2) 0.35015(17) 0.63290(13) 0.0506(6) Uani 1 1 d . C .
C30 C 0.7408(3) -0.11018(15) 0.59962(14) 0.0592(8) Uani 1 1 d . . .
H30 H 0.6961 -0.1311 0.5629 0.071 Uiso 1 1 calc R . .
C15 C 0.9937(2) 0.14852(17) 0.91711(12) 0.0516(6) Uani 1 1 d . . .
H15 H 0.9575 0.1013 0.8989 0.062 Uiso 1 1 calc R . .
F7 F 0.8007(3) 0.53495(15) 0.91627(15) 0.1228(11) Uani 1 1 d . . .
F44 F 1.51555(16) 0.76200(17) 0.78942(12) 0.0981(8) Uani 1 1 d D . .
C40 C 0.4825(3) 0.3590(2) 0.98973(13) 0.0704(10) Uani 1 1 d D . .
C71 C 0.8230(2) 0.73175(16) 0.85098(12) 0.0493(6) Uani 1 1 d . . .
C22 C 0.8966(3) 0.49066(14) 0.76340(15) 0.0570(7) Uani 1 1 d . . .
H22 H 0.9318 0.5310 0.7944 0.068 Uiso 1 1 calc R . .
F39 F 1.0456(4) 0.90315(17) 0.52292(14) 0.1634(18) Uani 1 1 d . . .
C12 C 1.2363(2) 0.30009(18) 0.71213(18) 0.0616(8) Uani 1 1 d . . .
H12 H 1.2299 0.3084 0.6728 0.074 Uiso 1 1 calc R . .
F45 F 1.49962(19) 0.7768(2) 0.88312(12) 0.1197(11) Uani 1 1 d . . .
F10 F 0.83623(18) -0.02570(16) 0.86697(16) 0.1076(9) Uani 1 1 d . . .
C56 C 0.7396(3) -0.05262(18) 0.87028(16) 0.0582(7) Uani 1 1 d . . .
F43 F 1.4321(2) 0.84880(15) 0.8368(2) 0.1425(15) Uani 1 1 d D . .
F22 F 0.5144(4) -0.17313(13) 0.68334(14) 0.1188(14) Uani 0.87 1 d PD A 1
F46 F 1.2822(4) 0.5487(3) 0.8811(3) 0.0848(13) Uani 0.68 1 d PD B 1
F17 F 0.4395(8) 0.3562(7) 0.5326(5) 0.122(4) Uani 0.55 1 d PD C 1
C87 C 1.1890(3) 0.97721(15) 0.74520(16) 0.0578(7) Uani 1 1 d . . .
C29 C 0.7899(3) -0.15537(14) 0.62951(14) 0.0539(7) Uani 1 1 d . . .
H29 H 0.7802 -0.2076 0.6129 0.065 Uiso 1 1 calc R . .
F38 F 0.9928(3) 0.79416(19) 0.50183(12) 0.1411(15) Uani 1 1 d . . .
F8 F 0.8239(3) 0.51439(16) 1.00115(11) 0.1210(11) Uani 1 1 d . . .
C96 C 1.0465(3) 0.41963(15) 0.56574(17) 0.0629(8) Uani 1 1 d . . .
F34 F 1.4141(4) 0.6334(3) 0.5607(2) 0.0820(15) Uani 0.66 1 d PD D 1
F33 F 1.0675(3) 0.37294(13) 0.51477(15) 0.1454(15) Uani 1 1 d . . .
C16 C 1.0920(3) 0.1533(2) 0.95048(14) 0.0699(10) Uani 1 1 d . . .
H16 H 1.1226 0.1095 0.9542 0.084 Uiso 1 1 calc R . .
F31 F 0.9421(2) 0.42304(13) 0.55942(16) 0.1160(10) Uani 1 1 d . . .
C79 C 1.4476(2) 0.7792(2) 0.83158(15) 0.0606(8) Uani 1 1 d D . .
F6 F 0.3640(3) 0.0144(2) 0.9420(2) 0.1625(17) Uani 1 1 d . . .
F21 F 0.2615(6) -0.0146(5) 0.5083(4) 0.114(3) Uani 0.55 1 d P E 1
F32 F 1.0595(3) 0.38948(16) 0.60912(17) 0.1486(15) Uani 1 1 d . . .
C64 C 0.3427(3) 0.02970(18) 0.53727(13) 0.0573(7) Uani 1 1 d . . .
F37 F 1.1499(3) 0.8256(3) 0.49719(13) 0.178(2) Uani 1 1 d . . .
F20 F 0.4016(4) 0.0365(6) 0.4937(3) 0.0899(19) Uani 0.55 1 d P E 1
C9 C 1.2583(2) 0.2771(2) 0.82678(17) 0.0652(9) Uani 1 1 d . . .
H9 H 1.2657 0.2691 0.8662 0.078 Uiso 1 1 calc R . .
C39 C 0.8127(3) 0.48193(18) 0.94239(16) 0.0652(9) Uani 1 1 d . . .
C18 C 1.1004(3) 0.2827(2) 0.97236(15) 0.0802(12) Uani 1 1 d . . .
H18 H 1.1367 0.3296 0.9918 0.096 Uiso 1 1 calc R . .
C10 C 1.2912(3) 0.3444(2) 0.8194(2) 0.0815(12) Uani 1 1 d . . .
H10 H 1.3214 0.3829 0.8538 0.098 Uiso 1 1 calc R . .
F47 F 1.1368(8) 0.5262(5) 0.8342(5) 0.177(6) Uani 0.68 1 d PD B 1
C19 C 1.0023(3) 0.27894(18) 0.93861(13) 0.0632(8) Uani 1 1 d . . .
H19 H 0.9727 0.3233 0.9352 0.076 Uiso 1 1 calc R . .
C48 C 0.4218(3) 0.3164(2) 0.56869(16) 0.0768(11) Uani 1 1 d D . .
F18 F 0.4455(14) 0.2493(5) 0.5423(4) 0.178(6) Uani 0.55 1 d PD C 1
F23 F 0.3600(3) -0.19234(16) 0.6362(3) 0.1425(19) Uani 0.87 1 d PD A 1
C88 C 1.0704(3) 0.8390(2) 0.52958(15) 0.0678(9) Uani 1 1 d . . .
C63 C 0.4543(3) -0.16304(15) 0.63576(14) 0.0612(8) Uani 1 1 d D . .
F2 F 0.3956(4) 0.3891(5) 0.9757(4) 0.122(3) Uani 0.63 1 d PD F 1
F1A F 0.4809(11) 0.4231(5) 1.0330(4) 0.117(4) Uani 0.37 1 d PD F 2
F1 F 0.5106(5) 0.3878(6) 1.04660(18) 0.122(3) Uani 0.63 1 d PD F 1
F3A F 0.5085(8) 0.3135(9) 1.0188(6) 0.114(4) Uani 0.37 1 d P F 2
F3 F 0.4475(10) 0.2901(3) 0.9841(5) 0.159(4) Uani 0.63 1 d PD F 1
F2A F 0.3877(6) 0.3398(12) 0.9663(4) 0.120(6) Uani 0.37 1 d PD F 2
C55 C 0.4099(3) 0.0739(2) 0.93583(18) 0.0759(11) Uani 1 1 d . . .
F13 F 0.6024(4) 0.5681(3) 0.7669(4) 0.152(4) Uani 0.76 1 d PD G 1
F14A F 0.532(2) 0.5723(6) 0.7191(7) 0.1010(16) Uani 0.24 1 d PD G 2
F14 F 0.4527(8) 0.5716(2) 0.7236(2) 0.149(2) Uani 0.76 1 d PD G 1
F15A F 0.4100(14) 0.5447(7) 0.7670(15) 0.178(11) Uani 0.24 1 d PD G 2
F15 F 0.4690(6) 0.5452(3) 0.8070(2) 0.1010(16) Uani 0.76 1 d PD G 1
F13A F 0.5745(16) 0.5585(9) 0.7990(9) 0.21(2) Uani 0.24 1 d PD G 2
F5 F 0.3368(3) 0.1092(3) 0.9196(2) 0.213(3) Uani 1 1 d . . .
C95 C 1.3495(3) 0.57755(18) 0.53204(15) 0.0704(10) Uani 1 1 d D . .
F4 F 0.4436(3) 0.1068(3) 0.99093(15) 0.1682(18) Uani 1 1 d . . .
F16 F 0.3169(4) 0.3173(8) 0.5673(4) 0.142(4) Uani 0.55 1 d PD C 1
F19 F 0.3017(8) 0.0961(5) 0.5556(2) 0.105(2) Uani 0.55 1 d P E 1
C80 C 1.2008(3) 0.5822(2) 0.86517(19) 0.0795(12) Uani 1 1 d D . .
C11 C 1.2809(3) 0.3560(2) 0.7627(2) 0.0796(11) Uani 1 1 d . . .
H11 H 1.3043 0.4026 0.7579 0.095 Uiso 1 1 calc R . .
C47 C 0.5069(3) 0.53469(18) 0.7535(2) 0.0754(11) Uani 1 1 d D . .
F48 F 1.1636(12) 0.6134(5) 0.9176(5) 0.184(5) Uani 0.68 1 d PD B 1
C17 C 1.1441(3) 0.2200(3) 0.97751(15) 0.0749(11) Uani 1 1 d . . .
H17 H 1.2112 0.2229 1.0001 0.090 Uiso 1 1 calc R . .
F35 F 1.4059(5) 0.5184(3) 0.5234(5) 0.146(3) Uani 0.66 1 d PD D 1
F36 F 1.3253(5) 0.5850(7) 0.4782(3) 0.165(5) Uani 0.66 1 d PD D 1
Cl1 Cl 1.1309(8) 0.8877(5) 0.9011(3) 0.158(3) Uani 0.36 1 d PD H 1
C97 C 1.151(6) 0.820(3) 0.937(4) 0.128(3) Uani 0.36 1 d PD H 1
H97A H 1.1621 0.7728 0.9054 0.153 Uiso 0.36 1 calc PR H 1
H97B H 1.0865 0.8114 0.9570 0.153 Uiso 0.36 1 calc PR H 1
Cl2 Cl 1.2595(10) 0.8401(8) 0.9907(5) 0.261(8) Uani 0.36 1 d PD H 1
F40 F 1.2467(6) 1.0258(2) 0.7202(2) 0.1041(15) Uani 0.62 1 d P I 2
F41A F 1.2826(6) 0.9890(6) 0.7557(7) 0.131(2) Uani 0.38 1 d P I 1
F42 F 1.2629(6) 0.9697(2) 0.7857(3) 0.113(2) Uani 0.62 1 d P I 2
F40A F 1.1440(9) 0.9788(4) 0.7997(4) 0.1041(15) Uani 0.38 1 d P I 1
F41 F 1.1225(3) 1.0149(4) 0.7731(4) 0.131(2) Uani 0.62 1 d P I 2
F42A F 1.1401(10) 1.0341(3) 0.7341(5) 0.113(2) Uani 0.38 1 d P I 1
F19A F 0.3867(10) 0.0852(6) 0.5267(5) 0.132(4) Uani 0.45 1 d P E 2
F20A F 0.3315(14) -0.0254(5) 0.4889(4) 0.156(6) Uani 0.45 1 d P E 2
F21A F 0.2475(7) 0.0427(8) 0.5512(5) 0.117(3) Uani 0.45 1 d P E 2
F23A F 0.3827(16) -0.1986(8) 0.5907(8) 0.081(3) Uani 0.13 1 d PD A 2
F24A F 0.5445(8) -0.1907(7) 0.6280(11) 0.081(3) Uani 0.13 1 d PD A 2
F22A F 0.4115(17) -0.1634(8) 0.6865(6) 0.081(3) Uani 0.13 1 d PD A 2
F16A F 0.3460(10) 0.2678(7) 0.5653(4) 0.124(4) Uani 0.45 1 d PD C 2
F17A F 0.3984(13) 0.3646(7) 0.5405(6) 0.149(7) Uani 0.45 1 d PD C 2
F18A F 0.4967(8) 0.2833(6) 0.5365(4) 0.118(4) Uani 0.45 1 d PD C 2
Cl2A Cl 1.2588(3) 0.8156(5) 0.99082(16) 0.227(4) Uani 0.64 1 d PD J 2
Cl1A Cl 1.1247(8) 0.9064(5) 0.9374(4) 0.341(6) Uani 0.64 1 d PD J 2
C97A C 1.148(3) 0.8180(15) 0.942(2) 0.128(3) Uani 0.64 1 d PD J 2
H97C H 1.1588 0.7863 0.9001 0.153 Uiso 0.64 1 calc PR J 2
H97D H 1.0845 0.7969 0.9557 0.153 Uiso 0.64 1 calc PR J 2
F47A F 1.1059(8) 0.5924(9) 0.8833(7) 0.104(4) Uani 0.32 1 d PD B 2
F48A F 1.260(2) 0.5934(18) 0.9150(10) 0.234(15) Uani 0.32 1 d PD B 2
F46A F 1.183(2) 0.5167(5) 0.8297(9) 0.230(17) Uani 0.32 1 d PD B 2
F36A F 1.3628(18) 0.6448(5) 0.5262(11) 0.233(12) Uani 0.34 1 d PD D 2
F35A F 1.3552(8) 0.5433(7) 0.4763(3) 0.086(3) Uani 0.34 1 d PD D 2
F34A F 1.4351(6) 0.5684(14) 0.5625(6) 0.200(10) Uani 0.34 1 d PD D 2

loop_
_atom_site_aniso_label
_atom_site_aniso_U_11
_atom_site_aniso_U_22
_atom_site_aniso_U_33
_atom_site_aniso_U_23
_atom_site_aniso_U_13
_atom_site_aniso_U_12
Mn1 0.02882(14) 0.01887(13) 0.02741(14) 0.00891(10) 0.00321(11) 0.00413(10)
P4 0.0307(2) 0.0202(2) 0.0296(2) 0.00774(18) 0.00409(19) 0.00503(18)
P2 0.0319(2) 0.0212(2) 0.0296(2) 0.00845(18) 0.00332(19) 0.00588(18)
P1 0.0291(2) 0.0216(2) 0.0319(2) 0.01076(19) 0.00270(19) 0.00342(18)
P3 0.0315(2) 0.0214(2) 0.0291(2) 0.00985(18) 0.00464(19) 0.00268(18)
N1 0.0334(9) 0.0300(9) 0.0408(10) 0.0111(7) 0.0078(7) 0.0060(7)
N2 0.0354(9) 0.0235(8) 0.0299(8) 0.0096(6) 0.0025(7) 0.0055(6)
C1 0.0333(10) 0.0279(10) 0.0338(10) 0.0110(8) 0.0064(8) 0.0061(8)
C32 0.0317(9) 0.0243(9) 0.0358(10) 0.0081(8) 0.0030(8) 0.0055(7)
C65 0.0348(10) 0.0216(9) 0.0307(9) 0.0083(7) 0.0009(8) 0.0028(7)
O1 0.0577(11) 0.0580(11) 0.0316(8) 0.0136(8) 0.0016(8) 0.0081(9)
C49 0.0366(10) 0.0285(10) 0.0314(10) 0.0121(8) 0.0045(8) 0.0008(8)
C33 0.0348(10) 0.0243(9) 0.0332(10) 0.0059(8) 0.0017(8) 0.0072(8)
C67 0.0369(10) 0.0217(9) 0.0401(11) 0.0107(8) -0.0053(8) 0.0027(8)
C41 0.0369(10) 0.0286(10) 0.0376(11) 0.0148(8) 0.0097(8) 0.0107(8)
C66 0.0391(11) 0.0225(9) 0.0304(10) 0.0080(7) -0.0013(8) 0.0034(8)
C4 0.0380(10) 0.0241(9) 0.0316(10) 0.0102(8) 0.0025(8) 0.0093(8)
C5 0.0353(10) 0.0246(9) 0.0317(10) 0.0074(8) 0.0009(8) 0.0018(8)
C20 0.0348(10) 0.0245(9) 0.0423(11) 0.0163(8) 0.0083(9) 0.0039(8)
C89 0.0365(10) 0.0271(10) 0.0333(10) 0.0061(8) 0.0010(8) 0.0027(8)
B1 0.0336(11) 0.0257(10) 0.0303(11) 0.0063(8) 0.0024(9) 0.0016(8)
C81 0.0340(10) 0.0274(10) 0.0332(10) 0.0077(8) 0.0038(8) 0.0018(8)
C57 0.0360(10) 0.0244(9) 0.0322(10) 0.0076(8) 0.0069(8) -0.0013(8)
C26 0.0353(10) 0.0231(9) 0.0363(10) 0.0094(8) 0.0060(8) 0.0065(8)
C2 0.0352(10) 0.0328(11) 0.0421(12) 0.0164(9) 0.0099(9) 0.0051(8)
C70 0.0372(10) 0.0294(10) 0.0303(10) 0.0071(8) -0.0008(8) 0.0025(8)
C94 0.0423(12) 0.0289(10) 0.0428(12) 0.0088(9) 0.0068(9) 0.0013(9)
C73 0.0344(10) 0.0296(10) 0.0338(10) 0.0072(8) 0.0022(8) 0.0059(8)
F30 0.0765(13) 0.1101(17) 0.0509(10) 0.0254(11) -0.0268(9) -0.0158(12)
C54 0.0390(11) 0.0322(11) 0.0393(11) 0.0162(9) 0.0072(9) 0.0039(9)
C74 0.0330(10) 0.0359(11) 0.0378(11) 0.0070(9) 0.0047(8) 0.0059(8)
C93 0.0499(14) 0.0273(11) 0.0503(14) 0.0039(10) 0.0052(11) -0.0008(9)
C86 0.0434(12) 0.0340(11) 0.0355(11) 0.0101(9) 0.0006(9) -0.0022(9)
F26 0.0844(13) 0.0819(14) 0.0408(9) -0.0046(9) 0.0089(9) 0.0002(11)
C90 0.0398(12) 0.0319(11) 0.0411(12) 0.0016(9) 0.0056(9) -0.0021(9)
C3 0.0385(11) 0.0308(10) 0.0344(10) 0.0077(8) 0.0077(9) 0.0068(8)
C38 0.0371(11) 0.0437(13) 0.0329(11) 0.0089(9) -0.0003(9) 0.0043(9)
C62 0.0451(12) 0.0293(10) 0.0343(11) 0.0092(8) 0.0042(9) -0.0002(9)
C82 0.0417(12) 0.0298(10) 0.0366(11) 0.0071(9) 0.0023(9) 0.0063(9)
C34 0.0426(12) 0.0277(10) 0.0412(12) 0.0051(9) 0.0047(9) 0.0022(9)
C42 0.0463(13) 0.0377(12) 0.0396(12) 0.0171(10) 0.0070(10) 0.0144(10)
C69 0.0408(11) 0.0317(11) 0.0328(10) 0.0091(8) 0.0068(9) 0.0080(9)
C14 0.0520(13) 0.0400(12) 0.0261(10) 0.0081(9) 0.0034(9) 0.0028(10)
C91 0.0397(12) 0.0402(13) 0.0461(13) -0.0012(10) 0.0084(10) 0.0004(10)
C25 0.0447(12) 0.0358(12) 0.0476(13) 0.0228(10) 0.0038(10) 0.0048(9)
C68 0.0328(10) 0.0286(10) 0.0472(12) 0.0123(9) 0.0045(9) 0.0052(8)
C13 0.0462(12) 0.0333(11) 0.0311(10) 0.0118(8) 0.0065(9) 0.0076(9)
C59 0.0580(15) 0.0269(11) 0.0437(13) 0.0065(9) 0.0132(11) -0.0042(10)
F28 0.1010(16) 0.0386(9) 0.1229(18) 0.0252(10) -0.0639(14) -0.0226(10)
C75 0.0306(11) 0.0494(14) 0.0446(13) 0.0061(11) 0.0004(9) 0.0063(10)
C72 0.0455(13) 0.0303(11) 0.0537(15) 0.0101(10) -0.0136(11) 0.0014(9)
C83 0.0447(13) 0.0269(10) 0.0522(14) 0.0084(10) 0.0001(10) 0.0037(9)
C46 0.0490(13) 0.0299(11) 0.0485(13) 0.0161(10) 0.0134(10) 0.0104(9)
C28 0.0561(15) 0.0303(12) 0.0675(17) 0.0208(12) 0.0011(13) 0.0097(11)
C61 0.0494(13) 0.0409(13) 0.0336(11) 0.0060(9) 0.0019(10) -0.0018(10)
C50 0.0432(12) 0.0423(13) 0.0401(12) 0.0190(10) 0.0107(10) 0.0064(10)
C35 0.0531(14) 0.0329(12) 0.0431(13) 0.0030(10) -0.0043(11) 0.0025(10)
C53 0.0496(13) 0.0388(12) 0.0431(12) 0.0224(10) 0.0022(10) 0.0041(10)
C45 0.0599(16) 0.0363(13) 0.0702(18) 0.0291(13) 0.0227(14) 0.0205(11)
C7 0.0269(10) 0.0471(14) 0.0632(16) 0.0161(12) 0.0122(10) 0.0057(9)
F29 0.0532(10) 0.0868(14) 0.1006(16) -0.0006(12) -0.0297(10) 0.0294(10)
C92 0.0498(14) 0.0336(12) 0.0487(14) -0.0033(10) 0.0075(11) 0.0056(10)
C52 0.0630(16) 0.0513(15) 0.0425(13) 0.0285(12) 0.0070(12) 0.0028(12)
C60 0.0557(15) 0.0358(12) 0.0398(12) 0.0003(10) 0.0048(11) -0.0095(11)
C51 0.0514(14) 0.0551(15) 0.0440(13) 0.0245(12) 0.0164(11) 0.0071(12)
C84 0.0491(14) 0.0342(12) 0.0582(15) 0.0222(11) 0.0038(11) 0.0003(10)
C27 0.0414(12) 0.0298(11) 0.0504(13) 0.0138(10) -0.0033(10) 0.0068(9)
C23 0.0677(18) 0.0335(13) 0.085(2) 0.0331(14) 0.0209(16) 0.0104(12)
C85 0.0509(14) 0.0450(13) 0.0418(13) 0.0204(11) -0.0003(10) -0.0024(11)
C8 0.0334(12) 0.0535(16) 0.0642(17) 0.0175(13) 0.0044(11) 0.0052(11)
C76 0.0417(13) 0.0686(18) 0.0465(14) 0.0203(13) -0.0061(11) 0.0103(12)
C37 0.0476(14) 0.0591(16) 0.0338(12) 0.0108(11) 0.0028(10) 0.0113(12)
F9 0.0635(14) 0.0886(18) 0.181(3) -0.0297(18) 0.0034(16) -0.0276(13)
C78 0.0389(12) 0.0395(12) 0.0472(13) 0.0177(10) -0.0025(10) 0.0026(9)
F25 0.172(2) 0.0923(16) 0.0558(11) 0.0446(11) 0.0429(14) 0.0643(16)
F27 0.0605(12) 0.137(2) 0.0620(12) 0.0191(12) 0.0294(10) 0.0155(12)
C36 0.0578(15) 0.0472(14) 0.0337(12) 0.0011(10) -0.0037(11) 0.0101(12)
F11 0.138(2) 0.128(2) 0.0906(16) 0.0827(16) 0.0372(15) 0.0728(18)
C58 0.0488(13) 0.0271(10) 0.0389(11) 0.0111(9) 0.0077(10) 0.0002(9)
F12 0.139(2) 0.0679(14) 0.0988(18) 0.0193(13) 0.0030(16) 0.0503(15)
C31 0.0715(17) 0.0286(11) 0.0404(13) 0.0085(9) -0.0084(12) 0.0065(11)
C44 0.0697(19) 0.0565(17) 0.0674(19) 0.0421(15) 0.0173(15) 0.0274(14)
C21 0.0513(14) 0.0297(11) 0.0555(15) 0.0177(10) -0.0014(11) -0.0049(10)
C24 0.0560(16) 0.0457(15) 0.0719(19) 0.0391(14) 0.0089(14) 0.0125(12)
F24 0.138(3) 0.0369(11) 0.0835(17) 0.0074(11) 0.0325(17) 0.0205(13)
C77 0.0460(14) 0.0580(16) 0.0549(15) 0.0307(13) -0.0024(12) 0.0068(12)
C6 0.0346(11) 0.0451(13) 0.0514(14) 0.0125(11) 0.0163(10) 0.0104(10)
C43 0.0571(16) 0.0586(16) 0.0473(14) 0.0297(13) 0.0085(12) 0.0208(13)
C30 0.089(2) 0.0326(13) 0.0481(15) 0.0032(11) -0.0130(15) -0.0012(13)
C15 0.0613(16) 0.0507(15) 0.0404(13) 0.0100(11) -0.0070(12) 0.0127(13)
F7 0.157(3) 0.0704(16) 0.138(2) 0.0437(16) -0.030(2) -0.0460(17)
F44 0.0499(11) 0.147(2) 0.0932(16) 0.0288(16) 0.0152(11) -0.0179(13)
C40 0.063(2) 0.104(3) 0.0357(14) 0.0047(17) 0.0095(13) 0.003(2)
C71 0.0554(15) 0.0544(16) 0.0397(13) 0.0124(11) 0.0121(11) 0.0148(12)
C22 0.0717(19) 0.0263(12) 0.0724(19) 0.0143(12) 0.0085(15) -0.0081(12)
F39 0.306(5) 0.098(2) 0.095(2) 0.0622(18) -0.059(3) 0.002(3)
C12 0.0403(14) 0.0627(19) 0.089(2) 0.0330(17) 0.0106(14) -0.0059(13)
F45 0.0690(14) 0.205(3) 0.0799(15) 0.0502(18) -0.0340(12) -0.0520(17)
F10 0.0599(13) 0.1114(19) 0.184(3) 0.093(2) 0.0063(15) 0.0243(13)
C56 0.0674(19) 0.0550(17) 0.0663(19) 0.0377(15) 0.0088(15) 0.0162(14)
F43 0.0701(15) 0.0682(16) 0.257(4) 0.010(2) -0.038(2) -0.0235(12)
F22 0.239(5) 0.0346(12) 0.0803(19) 0.0226(12) -0.032(2) 0.0036(18)
F46 0.091(3) 0.094(3) 0.091(3) 0.065(2) -0.014(2) 0.016(2)
F17 0.111(5) 0.212(12) 0.070(4) 0.095(6) -0.006(3) -0.031(6)
C87 0.0686(19) 0.0308(13) 0.0704(19) 0.0110(12) -0.0055(15) 0.0049(12)
C29 0.0731(19) 0.0236(11) 0.0627(17) 0.0087(11) 0.0067(14) 0.0008(11)
F38 0.192(3) 0.159(3) 0.0728(15) 0.0670(18) -0.0655(19) -0.091(3)
F8 0.147(2) 0.115(2) 0.0672(14) -0.0121(13) -0.0120(15) -0.0714(19)
C96 0.075(2) 0.0287(13) 0.078(2) 0.0021(13) 0.0206(17) -0.0021(13)
F34 0.053(2) 0.085(3) 0.082(3) -0.016(2) 0.0202(18) -0.030(2)
F33 0.194(3) 0.0537(13) 0.150(3) -0.0426(15) 0.092(2) -0.0513(17)
C16 0.070(2) 0.090(3) 0.0473(16) 0.0144(16) -0.0068(15) 0.0295(19)
F31 0.0812(16) 0.0634(14) 0.184(3) 0.0092(16) 0.0066(17) -0.0290(12)
C79 0.0386(14) 0.074(2) 0.0613(18) 0.0096(15) -0.0049(13) -0.0013(13)
F6 0.160(3) 0.144(3) 0.202(4) 0.055(3) 0.131(3) -0.010(2)
F21 0.092(4) 0.132(7) 0.120(6) 0.071(5) -0.065(4) -0.061(4)
F32 0.218(4) 0.0785(18) 0.157(3) 0.0732(19) -0.054(3) -0.064(2)
C64 0.0662(19) 0.0554(17) 0.0437(14) 0.0067(13) -0.0097(13) 0.0011(14)
F37 0.126(3) 0.368(7) 0.0608(16) 0.087(3) 0.0252(17) 0.037(3)
F20 0.064(2) 0.169(6) 0.059(3) 0.066(3) 0.013(2) 0.018(3)
C9 0.0409(14) 0.078(2) 0.070(2) 0.0097(17) -0.0031(14) 0.0080(14)
C39 0.072(2) 0.0441(16) 0.0638(19) -0.0061(14) -0.0034(16) -0.0084(14)
C18 0.094(3) 0.085(3) 0.0485(18) 0.0102(17) -0.0194(18) -0.034(2)
C10 0.0508(18) 0.068(2) 0.106(3) -0.003(2) -0.0103(19) -0.0033(16)
F47 0.181(6) 0.176(9) 0.204(9) 0.162(8) -0.133(7) -0.118(7)
C19 0.095(2) 0.0489(16) 0.0393(14) 0.0084(12) -0.0133(15) -0.0074(16)
C48 0.098(3) 0.095(3) 0.0501(18) 0.0380(19) 0.0012(18) 0.034(2)
F18 0.330(16) 0.105(6) 0.072(5) -0.005(4) -0.094(8) 0.090(8)
F23 0.090(2) 0.0497(15) 0.308(6) 0.074(3) 0.072(3) -0.0051(14)
C88 0.091(2) 0.068(2) 0.0527(17) 0.0368(16) -0.0072(17) -0.0141(18)
C63 0.090(2) 0.0310(13) 0.0596(18) 0.0089(12) 0.0123(17) -0.0101(14)
F2 0.057(3) 0.215(9) 0.106(5) 0.056(5) 0.031(3) 0.034(4)
F1A 0.133(10) 0.134(8) 0.060(6) -0.024(5) 0.054(6) 0.007(6)
F1 0.080(3) 0.238(9) 0.0296(17) 0.015(4) 0.0000(17) -0.023(5)
F3A 0.096(6) 0.187(12) 0.086(7) 0.087(8) 0.010(5) -0.011(7)
F3 0.217(10) 0.125(5) 0.129(7) 0.013(5) 0.110(6) -0.048(6)
F2A 0.056(4) 0.256(18) 0.037(3) 0.034(8) -0.006(3) -0.051(8)
C55 0.090(3) 0.097(3) 0.066(2) 0.050(2) 0.0438(19) 0.032(2)
F13 0.124(4) 0.0436(19) 0.271(10) 0.007(4) 0.064(6) -0.009(2)
F14A 0.162(5) 0.0493(17) 0.102(3) 0.0229(18) 0.051(3) 0.040(3)
F14 0.256(7) 0.069(2) 0.135(4) 0.041(2) 0.002(4) 0.100(4)
F15A 0.141(14) 0.041(6) 0.35(3) 0.011(14) 0.163(18) 0.030(8)
F15 0.162(5) 0.0493(17) 0.102(3) 0.0229(18) 0.051(3) 0.040(3)
F13A 0.40(5) 0.046(10) 0.130(17) -0.031(9) -0.12(2) 0.093(19)
F5 0.174(3) 0.379(7) 0.211(4) 0.226(5) 0.161(3) 0.198(4)
C95 0.0560(18) 0.064(2) 0.073(2) -0.0142(17) 0.0242(16) -0.0079(15)
F4 0.140(3) 0.241(4) 0.083(2) -0.029(2) 0.066(2) -0.021(3)
F16 0.077(3) 0.267(12) 0.074(4) 0.043(7) -0.004(3) -0.030(6)
F19 0.151(6) 0.105(4) 0.052(2) 0.006(3) -0.019(3) 0.076(4)
C80 0.068(2) 0.099(3) 0.091(3) 0.065(3) -0.013(2) -0.003(2)
C11 0.0519(18) 0.057(2) 0.126(4) 0.025(2) 0.001(2) -0.0131(15)
C47 0.103(3) 0.0378(16) 0.101(3) 0.0357(18) 0.034(2) 0.0269(18)
F48 0.274(11) 0.178(8) 0.184(8) 0.137(7) 0.166(9) 0.119(9)
C17 0.0598(19) 0.116(3) 0.0439(16) 0.0189(19) -0.0081(14) -0.002(2)
F35 0.084(4) 0.087(3) 0.267(10) 0.025(4) 0.104(5) 0.033(3)
F36 0.074(4) 0.352(15) 0.068(3) 0.061(5) 0.026(3) -0.028(6)
Cl1 0.192(6) 0.172(6) 0.097(3) 0.031(3) -0.004(3) -0.062(4)
C97 0.106(5) 0.149(6) 0.098(8) -0.015(4) 0.021(5) -0.017(4)
Cl2 0.218(10) 0.334(13) 0.152(8) -0.027(7) 0.012(6) -0.188(10)
F40 0.158(5) 0.0453(18) 0.098(3) 0.0091(17) 0.008(3) -0.036(2)
F41A 0.063(2) 0.090(4) 0.174(6) -0.072(3) 0.024(3) -0.005(2)
F42 0.157(5) 0.0360(15) 0.122(4) 0.0056(19) -0.080(4) -0.005(2)
F40A 0.158(5) 0.0453(18) 0.098(3) 0.0091(17) 0.008(3) -0.036(2)
F41 0.063(2) 0.090(4) 0.174(6) -0.072(3) 0.024(3) -0.005(2)
F42A 0.157(5) 0.0360(15) 0.122(4) 0.0056(19) -0.080(4) -0.005(2)
F19A 0.186(10) 0.117(7) 0.107(6) 0.087(6) -0.077(7) -0.055(7)
F20A 0.303(14) 0.083(5) 0.052(4) -0.020(3) -0.078(7) 0.069(9)
F21A 0.096(5) 0.151(8) 0.115(6) 0.052(6) -0.013(4) 0.052(5)
F23A 0.103(8) 0.034(4) 0.113(9) 0.042(5) -0.012(7) -0.028(5)
F24A 0.103(8) 0.034(4) 0.113(9) 0.042(5) -0.012(7) -0.028(5)
F22A 0.103(8) 0.034(4) 0.113(9) 0.042(5) -0.012(7) -0.028(5)
F16A 0.168(10) 0.124(8) 0.065(4) 0.024(5) -0.027(6) -0.060(7)
F17A 0.248(17) 0.115(7) 0.086(7) 0.040(5) -0.061(9) 0.079(10)
F18A 0.159(7) 0.139(8) 0.047(3) 0.004(5) 0.019(4) 0.046(7)
Cl2A 0.0835(19) 0.471(10) 0.0671(17) -0.018(3) 0.0229(14) -0.027(3)
Cl1A 0.426(12) 0.278(9) 0.311(10) 0.107(9) -0.007(10) -0.169(9)
C97A 0.106(5) 0.149(6) 0.098(8) -0.015(4) 0.021(5) -0.017(4)
F47A 0.090(6) 0.151(11) 0.108(8) 0.103(9) 0.008(5) -0.022(6)
F48A 0.21(2) 0.37(4) 0.181(19) 0.23(2) -0.124(17) -0.15(2)
F46A 0.42(4) 0.059(8) 0.27(3) 0.099(12) 0.16(3) 0.088(16)
F36A 0.29(2) 0.070(6) 0.33(3) -0.020(11) 0.27(2) -0.032(10)
F35A 0.058(5) 0.116(7) 0.053(4) -0.028(4) 0.029(3) -0.010(4)
F34A 0.036(4) 0.42(3) 0.119(9) 0.031(16) 0.000(5) -0.011(11)

loop_
_atom_type_symbol
_atom_type_description
_atom_type_scat_dispersion_real
_atom_type_scat_dispersion_imag
_atom_type_scat_source
C C 0.0033 0.0016 'International Tables Vol C Tables 4.2.6.8 and 6.1.1.4'
H H 0.0000 0.0000 'International Tables Vol C Tables 4.2.6.8 and 6.1.1.4'
B B 0.0013 0.0007 'International Tables Vol C Tables 4.2.6.8 and 6.1.1.4'
Cl Cl 0.1484 0.1585 'International Tables Vol C Tables 4.2.6.8 and 6.1.1.4'
F F 0.0171 0.0103 'International Tables Vol C Tables 4.2.6.8 and 6.1.1.4'
Mn Mn 0.3368 0.7283 'International Tables Vol C Tables 4.2.6.8 and 6.1.1.4'
N N 0.0061 0.0033 'International Tables Vol C Tables 4.2.6.8 and 6.1.1.4'
O O 0.0106 0.0060 'International Tables Vol C Tables 4.2.6.8 and 6.1.1.4'
P P 0.1023 0.0942 'International Tables Vol C Tables 4.2.6.8 and 6.1.1.4'

loop_
_geom_angle_atom_site_label_1
_geom_angle_atom_site_label_2
_geom_angle_atom_site_label_3
_geom_angle
P4 Mn1 N2 103.45(5)
P2 Mn1 P4 170.26(2)
P2 Mn1 P3 101.62(2)
P2 Mn1 N2 69.91(5)
P1 Mn1 P4 98.39(2)
P1 Mn1 P2 86.17(2)
P1 Mn1 P3 169.61(2)
P1 Mn1 N2 70.01(5)
P3 Mn1 P4 72.89(2)
P3 Mn1 N2 105.99(5)
C1 Mn1 P4 93.97(7)
C1 Mn1 P2 94.24(7)
C1 Mn1 P1 94.65(7)
C1 Mn1 P3 91.63(7)
C1 Mn1 N2 158.11(8)
C32 P4 Mn1 94.98(7)
C33 P4 Mn1 123.55(7)
C33 P4 C32 105.84(10)
C33 P4 C41 101.20(10)
C41 P4 Mn1 123.96(7)
C41 P4 C32 103.98(10)
C4 P2 Mn1 89.65(7)
C4 P2 C3 104.96(10)
C26 P2 Mn1 128.07(7)
C26 P2 C4 108.37(10)
C26 P2 C3 100.27(10)
C3 P2 Mn1 122.03(7)
C5 P1 Mn1 89.94(7)
C20 P1 Mn1 125.72(7)
C20 P1 C5 109.24(10)
C20 P1 C2 100.92(10)
C2 P1 Mn1 122.64(8)
C2 P1 C5 105.58(10)
C32 P3 Mn1 95.25(7)
C49 P3 Mn1 125.36(7)
C49 P3 C32 105.63(10)
C49 P3 C57 100.25(10)
C57 P3 Mn1 122.80(7)
C57 P3 C32 104.34(10)
C2 N1 C6 112.24(18)
C3 N1 C2 113.95(18)
C3 N1 C6 115.59(18)
C4 N2 Mn1 96.90(11)
C4 N2 C5 111.27(17)
C4 N2 C13 110.42(16)
C5 N2 Mn1 96.72(11)
C13 N2 Mn1 129.53(14)
C13 N2 C5 110.58(16)
O1 C1 Mn1 176.3(2)
P4 C32 P3 94.12(10)
C66 C65 B1 122.19(19)
C70 C65 C66 115.6(2)
C70 C65 B1 122.12(18)
C54 C49 P3 117.53(16)
C50 C49 P3 123.69(17)
C50 C49 C54 118.7(2)
C38 C33 P4 124.00(17)
C38 C33 C34 117.9(2)
C34 C33 P4 118.06(17)
C66 C67 C68 121.4(2)
C66 C67 C72 120.4(2)
C68 C67 C72 118.0(2)
C42 C41 P4 117.97(16)
C42 C41 C46 118.4(2)
C46 C41 P4 123.60(18)
C67 C66 C65 122.0(2)
N2 C4 P2 102.09(13)
N2 C5 P1 101.32(13)
C25 C20 P1 117.78(17)
C21 C20 P1 122.37(18)
C21 C20 C25 119.8(2)
C94 C89 B1 124.3(2)
C90 C89 B1 119.19(19)
C90 C89 C94 116.0(2)
C65 B1 C81 104.24(17)
C65 B1 C73 111.06(17)
C89 B1 C65 113.73(17)
C89 B1 C81 111.28(18)
C89 B1 C73 103.84(17)
C73 B1 C81 112.96(17)
C86 C81 B1 121.65(19)
C82 C81 B1 122.55(19)
C82 C81 C86 115.7(2)
C62 C57 P3 119.14(16)
C62 C57 C58 118.4(2)
C58 C57 P3 122.45(17)
C27 C26 P2 123.32(17)
C31 C26 P2 117.16(17)
C31 C26 C27 119.4(2)
N1 C2 P1 110.36(15)
C65 C70 C69 122.6(2)
C93 C94 C89 121.5(2)
C74 C73 B1 124.8(2)
C74 C73 C78 115.3(2)
C78 C73 B1 119.72(19)
C53 C54 C49 120.3(2)
C75 C74 C73 122.2(2)
C94 C93 C96 119.4(2)
C92 C93 C94 121.5(2)
C92 C93 C96 119.1(2)
C85 C86 C81 122.2(2)
C91 C90 C89 122.6(2)
N1 C3 P2 109.69(15)
C37 C38 C33 120.7(2)
C57 C62 C61 120.6(2)
C83 C82 C81 122.0(2)
C35 C34 C33 120.7(2)
C41 C42 C43 120.9(2)
C70 C69 C71 118.1(2)
C68 C69 C70 120.7(2)
C68 C69 C71 121.0(2)
C15 C14 C13 121.2(2)
C15 C14 C19 117.4(3)
C19 C14 C13 121.4(2)
C90 C91 C92 120.5(2)
C90 C91 C95 119.9(2)
C92 C91 C95 119.6(2)
C20 C25 C24 119.6(2)
C69 C68 C67 117.6(2)
N2 C13 C14 113.49(19)
C60 C59 C58 120.8(2)
C60 C59 C63 119.0(2)
C58 C59 C63 120.2(2)
C74 C75 C79 118.5(3)
C76 C75 C74 121.1(2)
C76 C75 C79 120.4(2)
F30 C72 C67 112.7(2)
F28 C72 C67 111.5(2)
F28 C72 F30 106.8(2)
F29 C72 C67 112.8(2)
F29 C72 F30 106.3(2)
F29 C72 F28 106.2(2)
C82 C83 C87 119.1(2)
C84 C83 C82 121.0(2)
C84 C83 C87 119.8(2)
C45 C46 C41 120.4(3)
C29 C28 C27 120.1(2)
C62 C61 C64 118.7(2)
C60 C61 C62 120.9(2)
C60 C61 C64 120.4(2)
C51 C50 C49 120.4(2)
C34 C35 C39 118.6(3)
C36 C35 C34 120.9(2)
C36 C35 C39 120.5(2)
C54 C53 C56 118.7(2)
C52 C53 C54 120.7(2)
C52 C53 C56 120.5(2)
C46 C45 C44 120.9(3)
C46 C45 C47 118.2(3)
C44 C45 C47 120.9(3)
C8 C7 C6 119.8(2)
C8 C7 C12 118.4(3)
C12 C7 C6 121.4(3)
C93 C92 C91 117.9(2)
C53 C52 C51 119.1(2)
C61 C60 C59 118.6(2)
C50 C51 C52 120.8(2)
C50 C51 C55 119.8(3)
C52 C51 C55 119.4(2)
C83 C84 C85 117.8(2)
C28 C27 C26 120.0(2)
C24 C23 C22 120.7(2)
C86 C85 C88 119.5(2)
C84 C85 C86 121.2(2)
C84 C85 C88 119.3(2)
C9 C8 C7 121.0(3)
C75 C76 C77 118.1(2)
C38 C37 C40 119.4(3)
C36 C37 C38 120.8(3)
C36 C37 C40 119.8(2)
C77 C78 C73 122.5(2)
C35 C36 C37 119.1(2)
C59 C58 C57 120.7(2)
C26 C31 C30 120.1(2)
C43 C44 C45 119.0(2)
C20 C21 C22 119.9(3)
C23 C24 C25 120.1(3)
C76 C77 C80 119.5(3)
C78 C77 C76 120.6(3)
C78 C77 C80 119.8(3)
N1 C6 C7 108.51(19)
C42 C43 C48 118.9(3)
C44 C43 C42 120.4(3)
C44 C43 C48 120.7(3)
C29 C30 C31 119.8(3)
C14 C15 C16 121.1(3)
F2 C40 C37 109.0(4)
F2 C40 F1A 74.1(7)
F2 C40 F3 102.7(7)
F1A C40 C37 110.1(6)
F1 C40 C37 116.4(4)
F1 C40 F2 108.3(6)
F1 C40 F1A 40.0(5)
F1 C40 F3 106.1(7)
F3A C40 C37 110.7(5)
F3A C40 F2 137.9(6)
F3A C40 F1A 104.3(8)
F3A C40 F1 65.1(7)
F3A C40 F3 47.9(6)
F3A C40 F2A 107.2(9)
F3 C40 C37 113.5(4)
F3 C40 F1A 134.6(6)
F2A C40 C37 116.1(5)
F2A C40 F2 40.4(8)
F2A C40 F1A 107.7(10)
F2A C40 F1 125.8(6)
F2A C40 F3 63.3(8)
F26 C71 C69 112.2(2)
F25 C71 F26 105.2(3)
F25 C71 C69 111.0(2)
F27 C71 F26 105.1(2)
F27 C71 C69 114.7(2)
F27 C71 F25 108.1(3)
C23 C22 C21 119.8(3)
C7 C12 C11 120.1(4)
F11 C56 C53 113.8(3)
F11 C56 F12 107.4(3)
F11 C56 F10 109.3(3)
F12 C56 C53 111.0(3)
F10 C56 C53 112.1(2)
F10 C56 F12 102.6(3)
F40 C87 C83 111.6(3)
F41A C87 C83 116.3(4)
F41A C87 F40 58.4(8)
F41A C87 F42 42.1(8)
F41A C87 F40A 108.6(8)
F41A C87 F41 125.0(5)
F41A C87 F42A 113.3(8)
F42 C87 C83 114.3(3)
F42 C87 F40 98.8(4)
F42 C87 F40A 70.5(5)
F42 C87 F42A 135.3(4)
F40A C87 C83 109.4(4)
F40A C87 F40 138.4(4)
F41 C87 C83 118.4(3)
F41 C87 F40 104.2(5)
F41 C87 F42 107.3(5)
F41 C87 F40A 47.4(5)
F41 C87 F42A 49.9(5)
F42A C87 C83 110.4(4)
F42A C87 F40 61.6(6)
F42A C87 F40A 97.1(7)
C30 C29 C28 120.5(2)
F33 C96 C93 113.6(3)
F33 C96 F31 103.7(3)
F31 C96 C93 113.0(3)
F32 C96 C93 113.6(3)
F32 C96 F33 109.0(3)
F32 C96 F31 103.0(3)
C17 C16 C15 120.4(3)
F44 C79 C75 112.9(3)
F44 C79 F45 105.9(3)
F45 C79 C75 113.5(3)
F43 C79 C75 112.7(3)
F43 C79 F44 104.1(3)
F43 C79 F45 106.9(3)
F21 C64 C61 116.3(4)
F21 C64 F20 104.2(5)
F21 C64 F19 103.9(6)
F20 C64 C61 114.2(3)
F20 C64 F19 103.3(5)
F19 C64 C61 113.5(3)
F19A C64 C61 112.6(4)
F19A C64 F21 130.7(5)
F19A C64 F20 48.2(6)
F19A C64 F19 59.5(6)
F19A C64 F20A 111.0(8)
F19A C64 F21A 109.7(8)
F20A C64 C61 109.6(4)
F20A C64 F21 46.3(6)
F20A C64 F20 65.7(7)
F20A C64 F19 135.9(5)
F21A C64 C61 108.9(4)
F21A C64 F21 58.8(6)
F21A C64 F20 136.6(5)
F21A C64 F19 52.7(5)
F21A C64 F20A 104.6(8)
C10 C9 C8 119.9(4)
F9 C39 C35 112.5(3)
F7 C39 C35 112.0(3)
F7 C39 F9 103.2(4)
F8 C39 C35 113.1(3)
F8 C39 F9 109.8(3)
F8 C39 F7 105.7(3)
C17 C18 C19 120.5(3)
C11 C10 C9 120.2(4)
C14 C19 C18 120.7(3)
F17 C48 C43 113.5(7)
F17 C48 F18 108.3(8)
F17 C48 F16 99.3(6)
F17 C48 F17A 25.9(9)
F17 C48 F18A 76.4(7)
F18 C48 C43 116.1(4)
F18 C48 F16 108.2(8)
F18 C48 F18A 41.8(8)
F16 C48 C43 110.0(4)
F16A C48 C43 112.9(5)
F16A C48 F17 129.5(7)
F16A C48 F18 66.6(8)
F16A C48 F16 45.7(6)
F16A C48 F17A 113.8(9)
F16A C48 F18A 107.5(8)
F17A C48 C43 113.2(7)
F17A C48 F18 124.9(8)
F17A C48 F16 75.2(8)
F17A C48 F18A 101.0(8)
F18A C48 C43 107.2(5)
F18A C48 F16 140.8(7)
F39 C88 C85 113.4(3)
F38 C88 C85 115.1(3)
F38 C88 F39 104.8(4)
F38 C88 F37 107.7(4)
F37 C88 C85 113.1(3)
F37 C88 F39 101.6(4)
F24 C63 C59 112.3(2)
F24 C63 F22 101.4(3)
F24 C63 F23A 68.7(11)
F22 C63 C59 113.0(2)
F23 C63 C59 113.3(3)
F23 C63 F24 108.6(3)
F23 C63 F22 107.5(4)
F23 C63 F23A 48.3(9)
F23 C63 F22A 57.2(8)
F23A C63 C59 105.2(7)
F23A C63 F22 141.2(6)
F24A C63 C59 113.8(6)
F24A C63 F24 44.4(10)
F24A C63 F22 59.5(10)
F24A C63 F23 132.2(6)
F24A C63 F23A 110.6(14)
F24A C63 F22A 116.9(13)
F22A C63 C59 103.7(7)
F22A C63 F24 143.8(7)
F22A C63 F22 59.7(9)
F22A C63 F23A 105.5(12)
F6 C55 C51 113.2(3)
F5 C55 C51 114.3(3)
F5 C55 F6 106.0(5)
F5 C55 F4 108.6(5)
F4 C55 C51 112.6(4)
F4 C55 F6 101.1(4)
F34 C95 C91 115.1(3)
F34 C95 F35 106.2(5)
F34 C95 F36 106.7(6)
F34 C95 F36A 47.9(12)
F35 C95 C91 111.8(3)
F36 C95 C91 110.5(4)
F36 C95 F35 105.9(6)
F36 C95 F36A 63.6(10)
F36A C95 C91 111.2(6)
F36A C95 F35 136.5(7)
F35A C95 C91 120.4(5)
F35A C95 F34 122.5(6)
F35A C95 F35 66.1(6)
F35A C95 F36 40.2(6)
F35A C95 F36A 96.8(10)
F35A C95 F34A 108.2(9)
F34A C95 C91 113.0(6)
F34A C95 F34 59.4(10)
F34A C95 F35 51.2(9)
F34A C95 F36 136.1(7)
F34A C95 F36A 105.2(13)
F46 C80 C77 113.9(4)
F47 C80 C77 114.5(4)
F47 C80 F46 101.4(6)
F47 C80 F48 109.9(8)
F48 C80 C77 113.1(5)
F48 C80 F46 102.9(6)
F47A C80 C77 109.8(5)
F47A C80 F46 134.2(6)
F47A C80 F47 71.2(7)
F47A C80 F48 45.6(7)
F48A C80 C77 112.0(8)
F48A C80 F46 47.1(17)
F48A C80 F47 131.9(10)
F48A C80 F48 60.0(14)
F48A C80 F47A 103.8(15)
F46A C80 C77 111.5(9)
F46A C80 F46 77.6(12)
F46A C80 F47 28.2(13)
F46A C80 F48 130.3(11)
F46A C80 F47A 98.7(13)
F46A C80 F48A 119.5(16)
C10 C11 C12 120.4(3)
F13 C47 C45 111.5(4)
F14A C47 C45 109.6(6)
F14A C47 F13 65.6(10)
F14A C47 F14 46.8(9)
F14A C47 F15A 109.8(8)
F14A C47 F15 137.8(6)
F14A C47 F13A 102.8(9)
F14 C47 C45 114.8(4)
F14 C47 F13 106.5(5)
F14 C47 F15 107.7(4)
F15A C47 C45 106.8(7)
F15A C47 F13 140.5(9)
F15A C47 F14 63.7(11)
F15A C47 F15 51.9(14)
F15 C47 C45 112.2(3)
F15 C47 F13 103.4(5)
F13A C47 C45 114.4(7)
F13A C47 F13 40.5(12)
F13A C47 F14 128.8(8)
F13A C47 F15A 113.4(10)
F13A C47 F15 64.8(10)
C16 C17 C18 119.9(3)
Cl1 C97 Cl2 113.6(16)
Cl1A C97A Cl2A 113.3(11)

loop_
_geom_bond_atom_site_label_1
_geom_bond_atom_site_label_2
_geom_bond_distance
Mn1 P4 2.2872(6)
Mn1 P2 2.2440(6)
Mn1 P1 2.2281(6)
Mn1 P3 2.2769(6)
Mn1 N2 2.2899(17)
Mn1 C1 1.768(2)
P4 C32 1.850(2)
P4 C33 1.833(2)
P4 C41 1.838(2)
P2 C4 1.828(2)
P2 C26 1.814(2)
P2 C3 1.849(2)
P1 C5 1.834(2)
P1 C20 1.808(2)
P1 C2 1.833(2)
P3 C32 1.853(2)
P3 C49 1.830(2)
P3 C57 1.837(2)
N1 C2 1.454(3)
N1 C3 1.451(3)
N1 C6 1.482(3)
N2 C4 1.502(3)
N2 C5 1.507(3)
N2 C13 1.502(3)
C1 O1 1.160(3)
C65 C66 1.406(3)
C65 B1 1.637(3)
C65 C70 1.392(3)
C49 C54 1.393(3)
C49 C50 1.393(3)
C33 C38 1.394(3)
C33 C34 1.401(3)
C67 C66 1.380(3)
C67 C68 1.388(3)
C67 C72 1.502(3)
C41 C42 1.387(3)
C41 C46 1.392(3)
C20 C25 1.390(3)
C20 C21 1.388(3)
C89 B1 1.636(3)
C89 C94 1.397(3)
C89 C90 1.395(3)
B1 C81 1.645(3)
B1 C73 1.639(3)
C81 C86 1.398(3)
C81 C82 1.397(3)
C57 C62 1.387(3)
C57 C58 1.390(3)
C26 C27 1.388(3)
C26 C31 1.385(3)
C70 C69 1.392(3)
C94 C93 1.395(3)
C73 C74 1.398(3)
C73 C78 1.403(3)
F30 C72 1.328(3)
C54 C53 1.386(3)
C74 C75 1.390(3)
C93 C92 1.375(4)
C93 C96 1.499(4)
C86 C85 1.386(3)
F26 C71 1.337(4)
C90 C91 1.386(3)
C38 C37 1.391(3)
C62 C61 1.391(3)
C82 C83 1.396(3)
C34 C35 1.388(3)
C42 C43 1.391(3)
C69 C68 1.384(3)
C69 C71 1.492(3)
C14 C13 1.513(3)
C14 C15 1.382(4)
C14 C19 1.384(4)
C91 C92 1.391(4)
C91 C95 1.481(4)
C25 C24 1.393(3)
C59 C60 1.383(4)
C59 C58 1.386(3)
C59 C63 1.501(4)
F28 C72 1.316(3)
C75 C76 1.375(4)
C75 C79 1.494(4)
C72 F29 1.311(3)
C83 C84 1.379(4)
C83 C87 1.493(4)
C46 C45 1.385(3)
C28 C27 1.384(3)
C28 C29 1.375(4)
C61 C60 1.381(4)
C61 C64 1.488(4)
C50 C51 1.380(3)
C35 C36 1.378(4)
C35 C39 1.504(4)
C53 C52 1.379(4)
C53 C56 1.504(4)
C45 C44 1.387(5)
C45 C47 1.505(4)
C7 C8 1.387(4)
C7 C6 1.505(4)
C7 C12 1.391(4)
C52 C51 1.382(4)
C51 C55 1.499(4)
C84 C85 1.382(4)
C23 C24 1.371(5)
C23 C22 1.376(5)
C85 C88 1.495(4)
C8 C9 1.384(4)
C76 C77 1.389(4)
C37 C36 1.380(4)
C37 C40 1.497(4)
F9 C39 1.309(4)
C78 C77 1.383(3)
F25 C71 1.329(3)
F27 C71 1.309(3)
F11 C56 1.295(3)
F12 C56 1.330(4)
C31 C30 1.389(4)
C44 C43 1.378(4)
C21 C22 1.391(4)
F24 C63 1.313(4)
C77 C80 1.497(4)
C43 C48 1.499(5)
C30 C29 1.372(4)
C15 C16 1.394(4)
F7 C39 1.306(4)
F44 C79 1.313(4)
C40 F2 1.316(6)
C40 F1A 1.331(7)
C40 F1 1.276(5)
C40 F3A 1.263(11)
C40 F3 1.319(5)
C40 F2A 1.267(6)
F39 C88 1.307(4)
C12 C11 1.392(5)
F45 C79 1.318(4)
F10 C56 1.311(4)
F43 C79 1.309(4)
F22 C63 1.341(4)
F46 C80 1.310(5)
F17 C48 1.281(5)
C87 F40 1.406(5)
C87 F41A 1.185(9)
C87 F42 1.305(5)
C87 F40A 1.391(9)
C87 F41 1.219(5)
C87 F42A 1.335(7)
F38 C88 1.270(4)
F8 C39 1.303(4)
C96 F33 1.299(4)
C96 F31 1.319(4)
C96 F32 1.275(5)
F34 C95 1.288(4)
C16 C17 1.350(6)
F6 C55 1.283(5)
F21 C64 1.304(6)
C64 F20 1.308(5)
C64 F19 1.342(6)
C64 F19A 1.250(7)
C64 F20A 1.281(7)
C64 F21A 1.277(8)
F37 C88 1.277(5)
C9 C10 1.373(6)
C18 C19 1.397(5)
C18 C17 1.358(6)
C10 C11 1.367(6)
F47 C80 1.301(7)
C48 F18 1.298(6)
C48 F16 1.319(6)
C48 F16A 1.273(6)
C48 F17A 1.283(6)
C48 F18A 1.307(6)
F23 C63 1.288(4)
C63 F23A 1.323(8)
C63 F24A 1.273(8)
C63 F22A 1.310(8)
C55 F5 1.254(5)
C55 F4 1.270(5)
F13 C47 1.306(7)
F14A C47 1.241(10)
F14 C47 1.288(5)
F15A C47 1.287(11)
F15 C47 1.305(6)
F13A C47 1.259(11)
C95 F35 1.324(5)
C95 F36 1.291(6)
C95 F36A 1.315(7)
C95 F35A 1.263(6)
C95 F34A 1.287(7)
C80 F48 1.306(8)
C80 F47A 1.296(10)
C80 F48A 1.278(10)
C80 F46A 1.274(13)
Cl1 C97 1.72(2)
C97 Cl2 1.724(19)
Cl2A C97A 1.737(13)
Cl1A C97A 1.732(19)
